data_2217910
loop_
_publ_author_name
'Jia, LI'
'Kong, Ling-Qian'
'Li, Da-Cheng'

_publ_section_title
;
 <i>cis</i>-Bis(2,2'-bipyridyl)dicyanatocobalt(II)
;
_journal_coeditor_code FI2060
_journal_issue 4
_journal_name_full 'Acta Crystallographica Section E'
_journal_page_first m582
_journal_paper_doi 10.1107/S1600536808007617
_journal_volume 64
_journal_year 2008
_chemical_formula_iupac '[Co (N C O)2 (C10 H8 N2)2]'
_chemical_formula_moiety 'C22 H16 Co N6 O2'
_chemical_formula_sum 'C22 H16 Co N6 O2'
_chemical_formula_weight 455.34
_chemical_name_systematic ?
_space_group_IT_number 60
_symmetry_cell_setting orthorhombic
_symmetry_space_group_name_Hall '-P 2n 2ab'
_symmetry_space_group_name_H-M 'P b c n'
_atom_sites_solution_hydrogens geom
_atom_sites_solution_primary direct
_atom_sites_solution_secondary difmap
_audit_creation_method SHELXL97
_cell_angle_alpha 90.00
_cell_angle_beta 90.00
_cell_angle_gamma 90.00
_cell_formula_units_Z 4
_cell_length_a 14.148(12)
_cell_length_b 9.774(8)
_cell_length_c 15.253(13)
_cell_measurement_reflns_used 1484
_cell_measurement_temperature 298(2)
_cell_measurement_theta_max 20.776
_cell_measurement_theta_min 2.533
_cell_volume 2109(3)
_computing_cell_refinement 'SMART (Siemens, 1996)'
_computing_data_collection 'SMART (Siemens, 1996)'
_computing_data_reduction 'SAINT (Siemens, 1996)'
_computing_molecular_graphics 'SHELXTL (Sheldrick, 2008)'
_computing_publication_material 'SHELXTL (Sheldrick, 2008)'
_computing_structure_refinement 'SHELXL97 (Sheldrick, 2008)'
_computing_structure_solution 'SHELXS97 (Sheldrick, 2008)'
_diffrn_ambient_temperature 298(2)
_diffrn_measured_fraction_theta_full 1.000
_diffrn_measured_fraction_theta_max 1.000
_diffrn_measurement_device_type 'Bruker Smart 1000'
_diffrn_measurement_method '\f & \w'
_diffrn_radiation_monochromator graphite
_diffrn_radiation_source 'fine-focus sealed tube'
_diffrn_radiation_type MoK\a
_diffrn_radiation_wavelength 0.71073
_diffrn_reflns_av_R_equivalents 0.0783
_diffrn_reflns_av_sigmaI/netI 0.0685
_diffrn_reflns_limit_h_max 14
_diffrn_reflns_limit_h_min -16
_diffrn_reflns_limit_k_max 9
_diffrn_reflns_limit_k_min -11
_diffrn_reflns_limit_l_max 17
_diffrn_reflns_limit_l_min -18
_diffrn_reflns_number 10457
_diffrn_reflns_theta_full 25.02
_diffrn_reflns_theta_max 25.02
_diffrn_reflns_theta_min 2.53
_exptl_absorpt_coefficient_mu 0.845
_exptl_absorpt_correction_T_max 0.9510
_exptl_absorpt_correction_T_min 0.7856
_exptl_absorpt_correction_type multi-scan
_exptl_absorpt_process_details '[SADABS; Sheldrick, 1996)'
_exptl_crystal_colour red
_exptl_crystal_density_diffrn 1.434
_exptl_crystal_density_method 'not measured'
_exptl_crystal_description plate
_exptl_crystal_F_000 932
_exptl_crystal_size_max 0.30
_exptl_crystal_size_mid 0.25
_exptl_crystal_size_min 0.06
_refine_diff_density_max 0.254
_refine_diff_density_min -0.297
_refine_ls_extinction_method none
_refine_ls_goodness_of_fit_ref 0.997
_refine_ls_hydrogen_treatment constr
_refine_ls_matrix_type full
_refine_ls_number_parameters 141
_refine_ls_number_reflns 1870
_refine_ls_number_restraints 0
_refine_ls_restrained_S_all 0.997
_refine_ls_R_factor_all 0.0861
_refine_ls_R_factor_gt 0.0394
_refine_ls_shift/su_max 0.001
_refine_ls_shift/su_mean <0.001
_refine_ls_structure_factor_coef Fsqd
_refine_ls_weighting_details 'calc w=1/[\s^2^(Fo^2^)+(0.0386P)^2^+2.2714P] where P=(Fo^2^+2Fc^2^)/3'
_refine_ls_weighting_scheme calc
_refine_ls_wR_factor_gt 0.0702
_refine_ls_wR_factor_ref 0.0778
_reflns_number_gt 1009
_reflns_number_total 1870
_reflns_threshold_expression I>2\s(I)
_cod_data_source_file fi2060.cif
_cod_data_source_block I
_cod_original_sg_symbol_Hall -P2n2ab
_cod_original_sg_symbol_H-M Pbcn
_cod_database_code 2217910
_cod_database_fobs_code 2217910

loop_
_symmetry_equiv_pos_as_xyz
'x, y, z'
'-x+1/2, -y+1/2, z+1/2'
'-x, y, -z+1/2'
'x+1/2, -y+1/2, -z'
'-x, -y, -z'
'x-1/2, y-1/2, -z-1/2'
'x, -y, z-1/2'
'-x-1/2, y-1/2, z'

loop_
_atom_site_type_symbol
_atom_site_label
_atom_site_fract_x
_atom_site_fract_y
_atom_site_fract_z
_atom_site_U_iso_or_equiv
_atom_site_adp_type
_atom_site_calc_flag
_atom_site_refinement_flags
_atom_site_occupancy
Co Co1 0.5000 1.02936(6) 0.7500 0.0514(2) Uani d S 1
N N1 0.45099(19) 1.1668(3) 0.6615(2) 0.0780(10) Uani d . 1
N N2 0.42837(17) 0.8651(2) 0.68223(17) 0.0525(7) Uani d . 1
N N3 0.36432(16) 1.0105(3) 0.81603(17) 0.0538(7) Uani d . 1
O O1 0.4129(2) 1.3351(3) 0.5593(2) 0.1331(13) Uani d . 1
C C1 0.4337(2) 1.2469(5) 0.6118(3) 0.0737(12) Uani d . 1
C C2 0.3390(2) 0.8363(3) 0.7088(2) 0.0501(8) Uani d . 1
C C3 0.2898(2) 0.7277(4) 0.6735(2) 0.0655(10) Uani d . 1
H H3 0.2289 0.7081 0.6927 0.079 Uiso calc R 1
C C4 0.3309(3) 0.6491(4) 0.6103(3) 0.0802(12) Uani d . 1
H H4 0.2983 0.5754 0.5863 0.096 Uiso calc R 1
C C5 0.4205(3) 0.6794(4) 0.5821(2) 0.0738(11) Uani d . 1
H H5 0.4496 0.6275 0.5388 0.089 Uiso calc R 1
C C6 0.4657(2) 0.7879(4) 0.6196(2) 0.0669(10) Uani d . 1
H H6 0.5263 0.8090 0.6002 0.080 Uiso calc R 1
C C7 0.3019(2) 0.9245(3) 0.7788(2) 0.0511(9) Uani d . 1
C C8 0.2077(2) 0.9216(3) 0.8059(3) 0.0676(10) Uani d . 1
H H8 0.1645 0.8642 0.7784 0.081 Uiso calc R 1
C C9 0.1797(3) 1.0036(4) 0.8731(3) 0.0808(13) Uani d . 1
H H9 0.1172 1.0020 0.8921 0.097 Uiso calc R 1
C C10 0.2434(3) 1.0881(4) 0.9122(2) 0.0804(12) Uani d . 1
H H10 0.2256 1.1444 0.9585 0.096 Uiso calc R 1
C C11 0.3354(2) 1.0883(3) 0.8814(2) 0.0685(10) Uani d . 1
H H11 0.3790 1.1460 0.9082 0.082 Uiso calc R 1

loop_
_atom_site_aniso_label
_atom_site_aniso_U_11
_atom_site_aniso_U_22
_atom_site_aniso_U_33
_atom_site_aniso_U_12
_atom_site_aniso_U_13
_atom_site_aniso_U_23
Co1 0.0391(3) 0.0536(4) 0.0615(4) 0.000 0.0011(3) 0.000
N1 0.064(2) 0.078(2) 0.092(3) 0.0116(17) 0.0007(18) 0.0301(19)
N2 0.0402(15) 0.0601(19) 0.0573(19) 0.0020(13) 0.0000(14) -0.0038(14)
N3 0.0457(15) 0.0555(19) 0.0603(19) 0.0050(14) 0.0027(14) -0.0032(14)
O1 0.115(2) 0.152(3) 0.133(3) 0.055(2) 0.025(2) 0.070(2)
C1 0.052(2) 0.090(4) 0.079(3) 0.020(2) 0.018(2) 0.012(2)
C2 0.0385(19) 0.056(2) 0.056(2) -0.0010(17) -0.0047(17) 0.0121(17)
C3 0.051(2) 0.070(3) 0.076(3) -0.011(2) -0.0061(19) 0.004(2)
C4 0.087(3) 0.077(3) 0.077(3) -0.020(2) -0.011(2) -0.012(2)
C5 0.074(3) 0.074(3) 0.072(3) 0.001(2) 0.001(2) -0.019(2)
C6 0.053(2) 0.079(3) 0.069(3) -0.0057(19) -0.0008(19) -0.009(2)
C7 0.0420(19) 0.047(2) 0.064(3) 0.0030(16) 0.0052(16) 0.0113(16)
C8 0.046(2) 0.071(3) 0.086(3) -0.0028(18) 0.009(2) 0.010(2)
C9 0.053(2) 0.092(4) 0.097(3) 0.012(2) 0.028(2) 0.016(3)
C10 0.079(3) 0.077(3) 0.086(3) 0.014(2) 0.033(3) 0.002(2)
C11 0.062(2) 0.066(3) 0.078(3) 0.0021(19) 0.013(2) -0.009(2)

loop_
_atom_type_symbol
_atom_type_description
_atom_type_scat_dispersion_real
_atom_type_scat_dispersion_imag
_atom_type_scat_source
C C 0.0033 0.0016 'International Tables Vol C Tables 4.2.6.8 and 6.1.1.4'
H H 0.0000 0.0000 'International Tables Vol C Tables 4.2.6.8 and 6.1.1.4'
N N 0.0061 0.0033 'International Tables Vol C Tables 4.2.6.8 and 6.1.1.4'
S S 0.1246 0.1234 'International Tables Vol C Tables 4.2.6.8 and 6.1.1.4'
Mn Mn 0.3368 0.7283 'International Tables Vol C Tables 4.2.6.8 and 6.1.1.4'

loop_
_geom_angle_atom_site_label_1
_geom_angle_atom_site_label_2
_geom_angle_atom_site_label_3
_geom_angle_site_symmetry_1
_geom_angle_site_symmetry_3
_geom_angle
_geom_angle_publ_flag
N1 Co1 N1 3_656 . 97.0(2) y
N1 Co1 N2 3_656 . 166.18(11) y
N1 Co1 N2 . . 90.76(12) y
N1 Co1 N2 3_656 3_656 90.76(12) y
N1 Co1 N2 . 3_656 166.18(11) y
N2 Co1 N2 . 3_656 84.07(14) y
N1 Co1 N3 3_656 . 92.83(12) y
N1 Co1 N3 . . 93.59(11) y
N2 Co1 N3 . . 75.22(11) y
N2 Co1 N3 3_656 . 97.44(10) y
N1 Co1 N3 3_656 3_656 93.59(11) y
N1 Co1 N3 . 3_656 92.83(12) y
N2 Co1 N3 . 3_656 97.44(10) y
N2 Co1 N3 3_656 3_656 75.22(11) y
N3 Co1 N3 . 3_656 170.29(13) y
C1 N1 Co1 . . 172.6(3) ?
C6 N2 C2 . . 117.9(3) ?
C6 N2 Co1 . . 125.4(2) ?
C2 N2 Co1 . . 116.6(2) ?
C11 N3 C7 . . 118.4(3) ?
C11 N3 Co1 . . 125.1(2) ?
C7 N3 Co1 . . 115.9(2) ?
N1 C1 O1 . . 178.3(5) ?
N2 C2 C3 . . 120.9(3) ?
N2 C2 C7 . . 115.3(3) ?
C3 C2 C7 . . 123.7(3) ?
C4 C3 C2 . . 119.6(3) ?
C4 C3 H3 . . 120.2 ?
C2 C3 H3 . . 120.2 ?
C3 C4 C5 . . 119.6(4) ?
C3 C4 H4 . . 120.2 ?
C5 C4 H4 . . 120.2 ?
C6 C5 C4 . . 118.1(4) ?
C6 C5 H5 . . 121.0 ?
C4 C5 H5 . . 121.0 ?
N2 C6 C5 . . 123.8(3) ?
N2 C6 H6 . . 118.1 ?
C5 C6 H6 . . 118.1 ?
N3 C7 C8 . . 121.0(3) ?
N3 C7 C2 . . 116.1(3) ?
C8 C7 C2 . . 123.0(3) ?
C9 C8 C7 . . 119.3(3) ?
C9 C8 H8 . . 120.3 ?
C7 C8 H8 . . 120.3 ?
C8 C9 C10 . . 119.7(3) ?
C8 C9 H9 . . 120.2 ?
C10 C9 H9 . . 120.2 ?
C9 C10 C11 . . 118.4(4) ?
C9 C10 H10 . . 120.8 ?
C11 C10 H10 . . 120.8 ?
N3 C11 C10 . . 123.2(3) ?
N3 C11 H11 . . 118.4 ?
C10 C11 H11 . . 118.4 ?

loop_
_geom_bond_atom_site_label_1
_geom_bond_atom_site_label_2
_geom_bond_site_symmetry_2
_geom_bond_distance
_geom_bond_publ_flag
Co1 N1 3_656 2.027(3) y
Co1 N1 . 2.027(3) y
Co1 N2 . 2.162(3) y
Co1 N2 3_656 2.162(3) y
Co1 N3 . 2.176(3) y
Co1 N3 3_656 2.176(3) y
N1 C1 . 1.117(4) ?
N2 C6 . 1.327(4) ?
N2 C2 . 1.358(3) ?
N3 C11 . 1.319(4) ?
N3 C7 . 1.345(3) ?
O1 C1 . 1.213(4) ?
C2 C3 . 1.378(4) ?
C2 C7 . 1.469(4) ?
C3 C4 . 1.363(4) ?
C3 H3 . 0.9300 ?
C4 C5 . 1.371(4) ?
C4 H4 . 0.9300 ?
C5 C6 . 1.364(4) ?
C5 H5 . 0.9300 ?
C6 H6 . 0.9300 ?
C7 C8 . 1.396(4) ?
C8 C9 . 1.360(4) ?
C8 H8 . 0.9300 ?
C9 C10 . 1.361(5) ?
C9 H9 . 0.9300 ?
C10 C11 . 1.384(4) ?
C10 H10 . 0.9300 ?
C11 H11 . 0.9300 ?

loop_
_geom_hbond_atom_site_label_D
_geom_hbond_atom_site_label_H
_geom_hbond_atom_site_label_A
_geom_hbond_site_symmetry_A
_geom_hbond_distance_DH
_geom_hbond_distance_HA
_geom_hbond_distance_DA
_geom_hbond_angle_DHA
C10 H10 O1 2_575 0.93 2.50 3.236(5) 136.7
C5 H5 O1 5_676 0.93 2.48 3.198(5) 134.1
